data_7230053
loop_
_publ_author_name
'Sampani, Stavroula I.'
'Loukopoulos, Edward'
'Azam, Mohammad'
'Griffiths, Kieran'
'Abdul-Sada, Alaa'
'Tizzard, Graham'
'Coles, Simon'
'Escuer, Albert'
'Tsipis, Athanassios'
'Kostakis, George E.'

_publ_section_title
;
 Polynuclear ampyrone based 3d coordination clusters
;
_journal_issue 10
_journal_name_full CrystEngComm
_journal_page_first 1411
_journal_paper_doi 10.1039/C7CE02093G
_journal_volume 20
_journal_year 2018
_chemical_absolute_configuration ad
_chemical_formula_moiety '2(C29 H23 Cu N3 O4), C6 H16 N, Cl O4, H2 O'
_chemical_formula_sum 'C64 H64 Cl Cu2 N7 O13'
_chemical_formula_weight 1301.75
_space_group_crystal_system orthorhombic
_space_group_IT_number 18
_space_group_name_Hall 'P 2 2ab'
_space_group_name_H-M_alt 'P 21 21 2'
_symmetry_space_group_name_Hall 'P 2 2ab'
_symmetry_space_group_name_H-M 'P 21 21 2'
_atom_sites_solution_hydrogens mixed
_atom_sites_solution_primary direct
_audit_creation_date 2016-03-15
_audit_creation_method
;
Olex2 1.2-alpha
(compiled 2016.02.24 svn.r3266 for OlexSys, GUI svn.r5155)
;
_audit_update_record
;
2017-12-04 deposited with the CCDC.
2018-01-29 downloaded from the CCDC.
;
_cell_angle_alpha 90
_cell_angle_beta 90
_cell_angle_gamma 90
_cell_formula_units_Z 4
_cell_length_a 13.4231(4)
_cell_length_b 30.1689(9)
_cell_length_c 14.2158(4)
_cell_measurement_reflns_used 19912
_cell_measurement_temperature 100(2)
_cell_measurement_theta_max 29.1410
_cell_measurement_theta_min 2.4450
_cell_volume 5756.8(3)
_computing_cell_refinement 'CrysAlisPro 1.171.38.41 (Rigaku OD, 2015)'
_computing_data_collection 'CrystalClear-SM Expert 3.1 b27 (Rigaku, 2013)'
_computing_data_reduction 'CrysAlisPro 1.171.38.41 (Rigaku OD, 2015)'
_computing_molecular_graphics 'Olex2 (Dolomanov et al., 2009)'
_computing_publication_material 'Olex2 (Dolomanov et al., 2009)'
_computing_structure_refinement 'ShelXL (Sheldrick, 2015)'
_computing_structure_solution 'ShelXT (Sheldrick, 2015)'
_diffrn_ambient_temperature 100(2)
_diffrn_detector 'CCD area detector'
_diffrn_detector_area_resol_mean 28.5714
_diffrn_detector_type 'Rigaku HG Saturn724+ (2x2 bin mode)'
_diffrn_measured_fraction_theta_full 0.999
_diffrn_measured_fraction_theta_max 0.999
_diffrn_measurement_details
;
List of Runs (angles in degrees, time in seconds):

  # Type    Start    End  Width  t~exp~   \w     \q     \k     \f   Frames
#--------------------------------------------------------------------------
  1  \w   -107.00  22.00   1.00   90.00    --  -17.00 -72.00 120.00  129
  2  \w    -97.00  12.00   1.00   90.00    --  -17.00 -36.00 -30.00  109
  3  \w   -107.00  22.00   1.00   90.00    --  -17.00 -72.00  90.00  129
  4  \w    -99.00  15.00   1.00   90.00    --  -17.00 -36.00 -60.00  114
  5  \w   -107.00 -91.00   1.00   90.00    --  -17.00 -72.00 150.00   16
;
_diffrn_measurement_device 'four-circle \k goniometer'
_diffrn_measurement_device_type
'Rigaku FRE+ equipped with VHF Varimax confocal mirrors and an AFC12 goniometer and HG Saturn 724+ detector'
_diffrn_measurement_method 'profile data from \w-scans'
_diffrn_measurement_specimen_support 'MiTeGen MicroLoop'
_diffrn_orient_matrix_type 'CrysAlisPro convention (1999,Acta A55,543-557)'
_diffrn_orient_matrix_UB_11 -0.0029894000
_diffrn_orient_matrix_UB_12 0.0234787000
_diffrn_orient_matrix_UB_13 0.0004611000
_diffrn_orient_matrix_UB_21 0.0527070000
_diffrn_orient_matrix_UB_22 0.0013201000
_diffrn_orient_matrix_UB_23 -0.0018218000
_diffrn_orient_matrix_UB_31 -0.0019852000
_diffrn_orient_matrix_UB_32 0.0001528000
_diffrn_orient_matrix_UB_33 -0.0498607000
_diffrn_radiation_collimation 0.2
_diffrn_radiation_monochromator 'Confocal mirrors, VHF Varimax'
_diffrn_radiation_probe x-ray
_diffrn_radiation_type MoK\a
_diffrn_radiation_wavelength 0.71075
_diffrn_reflns_av_R_equivalents 0.0745
_diffrn_reflns_av_unetI/netI 0.0532
_diffrn_reflns_Laue_measured_fraction_full 0.999
_diffrn_reflns_Laue_measured_fraction_max 0.999
_diffrn_reflns_limit_h_max 15
_diffrn_reflns_limit_h_min -15
_diffrn_reflns_limit_k_max 35
_diffrn_reflns_limit_k_min -35
_diffrn_reflns_limit_l_max 16
_diffrn_reflns_limit_l_min -11
_diffrn_reflns_number 56032
_diffrn_reflns_point_group_measured_fraction_full 0.999
_diffrn_reflns_point_group_measured_fraction_max 0.999
_diffrn_reflns_theta_full 25.025
_diffrn_reflns_theta_max 25.025
_diffrn_reflns_theta_min 2.193
_diffrn_source 'Rotating Anode'
_diffrn_source_current 55.0
_diffrn_source_power 2.475
_diffrn_source_target Mo
_diffrn_source_type 'Rigaku FRE+'
_diffrn_source_voltage 45.0
_exptl_absorpt_coefficient_mu 0.860
_exptl_absorpt_correction_T_max 1.00000
_exptl_absorpt_correction_T_min 0.38458
_exptl_absorpt_correction_type multi-scan
_exptl_absorpt_process_details
;
CrysAlisPro 1.171.38.41 (Rigaku Oxford Diffraction, 2015)
Empirical absorption correction using spherical harmonics,
 implemented in SCALE3 ABSPACK scaling algorithm.
;
_exptl_crystal_colour colourless
_exptl_crystal_colour_primary colourless
_exptl_crystal_density_diffrn 1.502
_exptl_crystal_description blade
_exptl_crystal_F_000 2704
_exptl_crystal_recrystallization_method 'The material was recrystallised from MeCN as supplied'
_exptl_crystal_size_max 0.11
_exptl_crystal_size_mid 0.04
_exptl_crystal_size_min 0.02
_refine_diff_density_max 1.389
_refine_diff_density_min -0.616
_refine_diff_density_rms 0.099
_refine_ls_abs_structure_details
;
 Refined as an inversion twin.
;
_refine_ls_abs_structure_Flack 0.04(2)
_refine_ls_extinction_method none
_refine_ls_goodness_of_fit_ref 1.027
_refine_ls_hydrogen_treatment constr
_refine_ls_matrix_type full
_refine_ls_number_parameters 795
_refine_ls_number_reflns 10159
_refine_ls_number_restraints 38
_refine_ls_restrained_S_all 1.032
_refine_ls_R_factor_all 0.0809
_refine_ls_R_factor_gt 0.0642
_refine_ls_shift/su_max 0.000
_refine_ls_shift/su_mean 0.000
_refine_ls_structure_factor_coef Fsqd
_refine_ls_weighting_details 'w=1/[\s^2^(Fo^2^)+(0.0789P)^2^+14.1431P] where P=(Fo^2^+2Fc^2^)/3'
_refine_ls_weighting_scheme calc
_refine_ls_wR_factor_gt 0.1494
_refine_ls_wR_factor_ref 0.1589
_reflns_Friedel_coverage 0.805
_reflns_Friedel_fraction_full 1.000
_reflns_Friedel_fraction_max 1.000
_reflns_number_gt 8454
_reflns_number_total 10159
_reflns_threshold_expression 'I > 2\s(I)'
_cod_data_source_file c7ce02093g2.cif
_cod_data_source_block 2015ncs0766r1y
_cod_depositor_comments 'Adding full bibliography for 7230048--7230057.cif.'
_cod_database_code 7230053
_chemical_oxdiff_formula C64H61ClCu2N7O13
_shelx_space_group_comment
;
The symmetry employed for this shelxl refinement is uniquely defined
by the following loop, which should always be used as a source of
symmetry information in preference to the above space-group names.
They are only intended as comments.
;
_reflns_odcompleteness_completeness 99.82
_reflns_odcompleteness_iscentric 1
_reflns_odcompleteness_theta 24.97
_olex2_refinement_description
;
1. Twinned data refinement
 Scales: 0.96(2) 0.04(2)
2. Fixed Uiso
 At 1.2 times of:
  All C(H) groups, All C(H,H) groups, All N(H) groups
 At 1.5 times of:
  All C(H,H,H) groups, All O(H,H) groups
3. Restrained distances
 O303-H40A
 2.02 with sigma of 0.02
 H40B-O101
 2.13 with sigma of 0.02
4. Rigid body (RIGU) restrains
 N201, H201, C201, H20A, H20B, C202, H20C, H20D, H20E, C203, H20F, H20G, C204,
 H20H, H20I, H20J, C205, H20K, H20L, C206, H20M, H20N, H20O
 with sigma for 1-2 distances of 0.004 and sigma for 1-3 distances of 0.004
5.a Free rotating group:
 O401(H40A,H40B)
5.b Ternary CH refined with riding coordinates:
 N201(H201)
5.c Secondary CH2 refined with riding coordinates:
 C201(H20A,H20B), C203(H20F,H20G), C205(H20K,H20L)
5.d Aromatic/amide H refined with riding coordinates:
 C2(H2), C3(H3), C4(H4), C5(H5), C7(H7), C14(H14), C15(H15), C16(H16),
 C17(H17), C18(H18), C21(H21), C22(H22), C23(H23), C25(H25), C26(H26), C27(H27),
  C28(H28), C102(H102), C103(H103), C104(H104), C105(H105), C107(H107),
 C114(H114), C115(H115), C116(H116), C117(H117), C118(H118), C121(H121),
 C122(H122), C123(H123), C125(H125), C126(H126), C127(H127), C128(H128)
5.e Idealised Me refined as rotating group:
 C11(H11A,H11B,H11C), C12(H12A,H12B,H12C), C111(H11D,H11E,H11F), C112(H11G,
 H11H,H11I), C202(H20C,H20D,H20E), C204(H20H,H20I,H20J), C206(H20M,H20N,H20O)
;
_shelx_shelxl_version_number 2014/7
_olex2_date_sample_data_collection 2016-02-01
_olex2_date_sample_submission 2015-12-15
_olex2_diffrn_ambient_temperature_device 'Oxford Cryosystems'
_olex2_exptl_crystal_mounting_method 'The crystal was mounted on a MITIGEN holder in perfluoroether oil'
_olex2_submission_original_sample_id 12SSE(LCOL)
_olex2_submission_special_instructions 'No special instructions were received'
_oxdiff_exptl_absorpt_empirical_details
;
Empirical correction (ABSPACK) includes:
- Absorption correction using spherical harmonics
- Frame scaling
- Detector area scaling
;
_oxdiff_exptl_absorpt_empirical_full_max 2.156
_oxdiff_exptl_absorpt_empirical_full_min 0.589

loop_
_space_group_symop_operation_xyz
'x, y, z'
'-x, -y, z'
'-x+1/2, y+1/2, -z'
'x+1/2, -y+1/2, -z'

loop_
_atom_site_label
_atom_site_type_symbol
_atom_site_fract_x
_atom_site_fract_y
_atom_site_fract_z
_atom_site_U_iso_or_equiv
_atom_site_adp_type
_atom_site_occupancy
_atom_site_site_symmetry_order
_atom_site_calc_flag
_atom_site_refinement_flags_posn
_atom_site_refinement_flags_adp
Cu1 Cu 0.84011(8) 0.56358(3) 0.33357(6) 0.0260(3) Uani 1 1 d . .
O1 O 0.8336(5) 0.59784(18) 0.4460(4) 0.0351(14) Uani 1 1 d . .
O2 O 0.8603(4) 0.52835(18) 0.2143(3) 0.0245(13) Uani 1 1 d . .
O3 O 0.8115(5) 0.6158(2) 0.2545(4) 0.0352(15) Uani 1 1 d . .
O4 O 0.6652(6) 0.5850(2) 0.2931(5) 0.0481(17) Uani 1 1 d . .
N1 N 0.8716(5) 0.5083(2) 0.3999(4) 0.0216(15) Uani 1 1 d . .
N2 N 0.9129(5) 0.4163(2) 0.2411(5) 0.0258(16) Uani 1 1 d . .
N3 N 0.8931(5) 0.4529(2) 0.1852(5) 0.0260(16) Uani 1 1 d . .
C1 C 0.8458(7) 0.5827(3) 0.5334(5) 0.0258(18) Uani 1 1 d . .
C2 C 0.8315(7) 0.6132(3) 0.6075(6) 0.033(2) Uani 1 1 d . .
H2 H 0.8147 0.6430 0.5933 0.040 Uiso 1 1 calc R .
C3 C 0.8417(8) 0.6003(3) 0.7007(6) 0.034(2) Uani 1 1 d . .
H3 H 0.8332 0.6215 0.7495 0.041 Uiso 1 1 calc R .
C4 C 0.8639(6) 0.5568(3) 0.7229(6) 0.035(2) Uani 1 1 d . .
H4 H 0.8691 0.5480 0.7869 0.041 Uiso 1 1 calc R .
C5 C 0.8785(7) 0.5266(3) 0.6538(6) 0.032(2) Uani 1 1 d . .
H5 H 0.8963 0.4971 0.6700 0.038 Uiso 1 1 calc R .
C6 C 0.8674(6) 0.5383(3) 0.5568(6) 0.0263(19) Uani 1 1 d . .
C7 C 0.8811(6) 0.5035(3) 0.4911(5) 0.0236(18) Uani 1 1 d . .
H7 H 0.8981 0.4750 0.5145 0.028 Uiso 1 1 calc R .
C8 C 0.8842(6) 0.4736(3) 0.3336(5) 0.0199(16) Uani 1 1 d . .
C9 C 0.9030(6) 0.4295(3) 0.3336(5) 0.0216(17) Uani 1 1 d . .
C10 C 0.8761(6) 0.4889(3) 0.2389(6) 0.0234(18) Uani 1 1 d . .
C11 C 0.9117(7) 0.3970(3) 0.4117(5) 0.0284(19) Uani 1 1 d . .
H11A H 0.8923 0.3676 0.3891 0.043 Uiso 1 1 calc GR .
H11B H 0.8678 0.4059 0.4634 0.043 Uiso 1 1 calc GR .
H11C H 0.9808 0.3961 0.4339 0.043 Uiso 1 1 calc GR .
C12 C 0.9123(8) 0.3719(3) 0.2051(7) 0.037(2) Uani 1 1 d . .
H12A H 0.8885 0.3721 0.1399 0.056 Uiso 1 1 calc GR .
H12B H 0.8680 0.3535 0.2436 0.056 Uiso 1 1 calc GR .
H12C H 0.9799 0.3597 0.2072 0.056 Uiso 1 1 calc GR .
C13 C 0.9039(6) 0.4509(3) 0.0833(5) 0.0244(19) Uani 1 1 d . .
C14 C 0.9950(6) 0.4381(3) 0.0458(6) 0.0280(19) Uani 1 1 d . .
H14 H 1.0497 0.4315 0.0857 0.034 Uiso 1 1 calc R .
C15 C 1.0042(7) 0.4353(3) -0.0503(6) 0.032(2) Uani 1 1 d . .
H15 H 1.0653 0.4256 -0.0769 0.038 Uiso 1 1 calc R .
C16 C 0.9259(7) 0.4463(3) -0.1086(6) 0.032(2) Uani 1 1 d . .
H16 H 0.9335 0.4441 -0.1749 0.038 Uiso 1 1 calc R .
C17 C 0.8352(7) 0.4606(3) -0.0706(6) 0.032(2) Uani 1 1 d . .
H17 H 0.7815 0.4690 -0.1105 0.039 Uiso 1 1 calc R .
C18 C 0.8250(7) 0.4625(3) 0.0281(6) 0.030(2) Uani 1 1 d . .
H18 H 0.7640 0.4716 0.0558 0.036 Uiso 1 1 calc R .
C19 C 0.7165(8) 0.6116(3) 0.2477(6) 0.033(2) Uani 1 1 d . .
C20 C 0.6610(8) 0.6424(3) 0.1809(6) 0.036(2) Uani 1 1 d . .
C21 C 0.5642(7) 0.6534(3) 0.2026(7) 0.040(2) Uani 1 1 d . .
H21 H 0.5372 0.6437 0.2608 0.048 Uiso 1 1 calc R .
C22 C 0.5040(8) 0.6785(3) 0.1420(7) 0.040(2) Uani 1 1 d . .
H22 H 0.4379 0.6863 0.1593 0.048 Uiso 1 1 calc R .
C23 C 0.5432(8) 0.6915(3) 0.0569(8) 0.042(2) Uani 1 1 d . .
H23 H 0.5024 0.7081 0.0152 0.050 Uiso 1 1 calc R .
C24 C 0.6408(7) 0.6813(3) 0.0290(6) 0.032(2) Uani 1 1 d . .
C25 C 0.6814(8) 0.6946(3) -0.0571(7) 0.041(3) Uani 1 1 d . .
H25 H 0.6400 0.7103 -0.0998 0.049 Uiso 1 1 calc R .
C26 C 0.7756(9) 0.6864(3) -0.0823(7) 0.047(3) Uani 1 1 d . .
H26 H 0.8009 0.6965 -0.1409 0.056 Uiso 1 1 calc R .
C27 C 0.8346(9) 0.6630(3) -0.0213(7) 0.045(2) Uani 1 1 d . .
H27 H 0.9011 0.6566 -0.0397 0.054 Uiso 1 1 calc R .
C28 C 0.8032(7) 0.6485(3) 0.0640(6) 0.035(2) Uani 1 1 d . .
H28 H 0.8476 0.6325 0.1034 0.042 Uiso 1 1 calc R .
C29 C 0.7029(8) 0.6572(3) 0.0953(7) 0.038(2) Uani 1 1 d . .
Cu11 Cu 0.65655(8) 0.44591(3) 0.61063(6) 0.0262(3) Uani 1 1 d . .
O101 O 0.6571(5) 0.41090(18) 0.4986(4) 0.0329(14) Uani 1 1 d D .
O102 O 0.6376(5) 0.48137(17) 0.7281(4) 0.0285(14) Uani 1 1 d . .
O103 O 0.6878(5) 0.39301(19) 0.6867(4) 0.0322(14) Uani 1 1 d . .
O104 O 0.8305(5) 0.42299(19) 0.6410(4) 0.0332(14) Uani 1 1 d . .
N101 N 0.6267(5) 0.5012(2) 0.5426(4) 0.0237(15) Uani 1 1 d . .
N102 N 0.5826(6) 0.5928(2) 0.6996(5) 0.0292(17) Uani 1 1 d . .
N103 N 0.6036(5) 0.5565(2) 0.7577(5) 0.0255(16) Uani 1 1 d . .
C101 C 0.6510(7) 0.4252(3) 0.4113(5) 0.032(2) Uani 1 1 d . .
C102 C 0.6602(8) 0.3938(3) 0.3371(6) 0.040(2) Uani 1 1 d . .
H102 H 0.6709 0.3634 0.3515 0.048 Uiso 1 1 calc R .
C103 C 0.6538(9) 0.4071(4) 0.2448(6) 0.045(3) Uani 1 1 d . .
H103 H 0.6616 0.3858 0.1961 0.054 Uiso 1 1 calc R .
C104 C 0.6365(7) 0.4504(4) 0.2216(6) 0.046(3) Uani 1 1 d . .
H104 H 0.6324 0.4586 0.1572 0.055 Uiso 1 1 calc R .
C105 C 0.6248(6) 0.4818(4) 0.2893(6) 0.035(2) Uani 1 1 d . .
H105 H 0.6121 0.5117 0.2723 0.042 Uiso 1 1 calc R .
C106 C 0.6318(6) 0.4695(3) 0.3867(6) 0.0279(19) Uani 1 1 d . .
C107 C 0.6191(6) 0.5055(3) 0.4523(6) 0.029(2) Uani 1 1 d . .
H107 H 0.6044 0.5340 0.4278 0.035 Uiso 1 1 calc R .
C108 C 0.6116(6) 0.5354(3) 0.6066(6) 0.0233(17) Uani 1 1 d . .
C109 C 0.5920(6) 0.5801(3) 0.6076(6) 0.0275(19) Uani 1 1 d . .
C110 C 0.6200(6) 0.5210(3) 0.7016(5) 0.0222(18) Uani 1 1 d . .
C111 C 0.5818(7) 0.6132(3) 0.5296(6) 0.035(2) Uani 1 1 d . .
H11D H 0.5289 0.6037 0.4866 0.053 Uiso 1 1 calc GR .
H11E H 0.6449 0.6153 0.4952 0.053 Uiso 1 1 calc GR .
H11F H 0.5649 0.6422 0.5560 0.053 Uiso 1 1 calc GR .
C112 C 0.5739(9) 0.6368(3) 0.7392(7) 0.042(2) Uani 1 1 d . .
H11G H 0.5034 0.6450 0.7431 0.063 Uiso 1 1 calc GR .
H11H H 0.6092 0.6580 0.6990 0.063 Uiso 1 1 calc GR .
H11I H 0.6032 0.6371 0.8023 0.063 Uiso 1 1 calc GR .
C113 C 0.5886(6) 0.5575(3) 0.8579(5) 0.0242(18) Uani 1 1 d . .
C114 C 0.6710(7) 0.5549(3) 0.9161(6) 0.033(2) Uani 1 1 d . .
H114 H 0.7366 0.5532 0.8913 0.040 Uiso 1 1 calc R .
C115 C 0.6537(7) 0.5548(3) 1.0128(6) 0.0326(19) Uani 1 1 d . .
H115 H 0.7086 0.5521 1.0545 0.039 Uiso 1 1 calc R .
C116 C 0.5604(6) 0.5585(3) 1.0489(6) 0.0292(19) Uani 1 1 d . .
H116 H 0.5511 0.5590 1.1151 0.035 Uiso 1 1 calc R .
C117 C 0.4793(7) 0.5614(3) 0.9901(6) 0.033(2) Uani 1 1 d . .
H117 H 0.4141 0.5641 1.0155 0.039 Uiso 1 1 calc R .
C118 C 0.4932(6) 0.5605(3) 0.8934(6) 0.0287(18) Uani 1 1 d . .
H118 H 0.4377 0.5620 0.8521 0.034 Uiso 1 1 calc R .
C119 C 0.7833(7) 0.3948(3) 0.6874(6) 0.0276(19) Uani 1 1 d . .
C120 C 0.8408(7) 0.3610(3) 0.7409(6) 0.0286(18) Uani 1 1 d . .
C121 C 0.9279(8) 0.3460(3) 0.7016(7) 0.038(2) Uani 1 1 d . .
H121 H 0.9472 0.3571 0.6417 0.046 Uiso 1 1 calc R .
C122 C 0.9896(8) 0.3150(3) 0.7464(7) 0.042(2) Uani 1 1 d . .
H122 H 1.0480 0.3044 0.7163 0.051 Uiso 1 1 calc R .
C123 C 0.9638(8) 0.3002(3) 0.8349(7) 0.043(2) Uani 1 1 d . .
H123 H 1.0055 0.2793 0.8656 0.051 Uiso 1 1 calc R .
C124 C 0.8768(7) 0.3153(3) 0.8812(6) 0.035(2) Uani 1 1 d . .
C125 C 0.8520(10) 0.3020(3) 0.9738(6) 0.046(3) Uani 1 1 d . .
H125 H 0.8958 0.2825 1.0062 0.055 Uiso 1 1 calc R .
C126 C 0.7694(10) 0.3158(3) 1.0174(7) 0.054(3) Uani 1 1 d . .
H126 H 0.7549 0.3061 1.0794 0.064 Uiso 1 1 calc R .
C127 C 0.7021(9) 0.3459(3) 0.9692(7) 0.050(3) Uani 1 1 d . .
H127 H 0.6426 0.3556 0.9989 0.060 Uiso 1 1 calc R .
C128 C 0.7256(8) 0.3602(3) 0.8803(6) 0.040(2) Uani 1 1 d . .
H128 H 0.6826 0.3807 0.8496 0.048 Uiso 1 1 calc R .
C129 C 0.8119(7) 0.3454(3) 0.8334(6) 0.032(2) Uani 1 1 d . .
N201 N 0.6786(7) 0.2443(3) 0.6450(6) 0.056(2) Uani 1 1 d . U
H201 H 0.6877 0.2656 0.5919 0.067 Uiso 1 1 calc R U
C201 C 0.6122(11) 0.2700(5) 0.7191(10) 0.080(4) Uani 1 1 d . U
H20A H 0.6379 0.3006 0.7252 0.096 Uiso 1 1 calc R U
H20B H 0.5433 0.2719 0.6945 0.096 Uiso 1 1 calc R U
C202 C 0.6093(12) 0.2506(5) 0.8086(9) 0.083(4) Uani 1 1 d . U
H20C H 0.6596 0.2271 0.8124 0.124 Uiso 1 1 calc GR U
H20D H 0.5431 0.2379 0.8196 0.124 Uiso 1 1 calc GR U
H20E H 0.6232 0.2732 0.8563 0.124 Uiso 1 1 calc GR U
C203 C 0.6229(14) 0.2088(5) 0.6062(10) 0.101(5) Uani 1 1 d . U
H20F H 0.5867 0.1946 0.6589 0.121 Uiso 1 1 calc R U
H20G H 0.6714 0.1867 0.5826 0.121 Uiso 1 1 calc R U
C204 C 0.5525(10) 0.2159(4) 0.5332(9) 0.063(3) Uani 1 1 d . U
H20H H 0.5520 0.1903 0.4909 0.095 Uiso 1 1 calc GR U
H20I H 0.5709 0.2426 0.4978 0.095 Uiso 1 1 calc GR U
H20J H 0.4861 0.2199 0.5606 0.095 Uiso 1 1 calc GR U
C205 C 0.7798(12) 0.2393(5) 0.6871(11) 0.084(4) Uani 1 1 d . U
H20K H 0.7794 0.2146 0.7330 0.101 Uiso 1 1 calc R U
H20L H 0.7978 0.2668 0.7210 0.101 Uiso 1 1 calc R U
C206 C 0.8591(11) 0.2298(5) 0.6080(9) 0.079(4) Uani 1 1 d . U
H20M H 0.8662 0.2560 0.5679 0.118 Uiso 1 1 calc GR U
H20N H 0.8370 0.2046 0.5698 0.118 Uiso 1 1 calc GR U
H20O H 0.9234 0.2228 0.6371 0.118 Uiso 1 1 calc GR U
Cl31 Cl 0.78416(19) 0.25916(7) 0.31089(17) 0.0389(6) Uani 1 1 d . .
O301 O 0.7598(9) 0.2199(3) 0.3527(9) 0.103(4) Uani 1 1 d . .
O302 O 0.7031(7) 0.2745(4) 0.2552(7) 0.096(4) Uani 1 1 d . .
O303 O 0.8086(7) 0.2929(3) 0.3777(7) 0.077(3) Uani 1 1 d D .
O304 O 0.8695(6) 0.2529(4) 0.2496(7) 0.080(3) Uani 1 1 d . .
O401 O 0.6910(11) 0.3178(3) 0.5321(7) 0.105(4) Uani 1 1 d . .
H40A H 0.7154 0.3169 0.4770 0.157 Uiso 1 1 d DG .
H40B H 0.6662 0.3433 0.5420 0.157 Uiso 1 1 d DG .

loop_
_atom_site_aniso_label
_atom_site_aniso_U_11
_atom_site_aniso_U_22
_atom_site_aniso_U_33
_atom_site_aniso_U_23
_atom_site_aniso_U_13
_atom_site_aniso_U_12
Cu1 0.0247(5) 0.0358(5) 0.0175(4) 0.0005(4) 0.0000(4) -0.0004(5)
O1 0.043(4) 0.032(3) 0.031(3) -0.002(2) -0.002(3) 0.005(3)
O2 0.025(4) 0.036(3) 0.012(2) 0.000(2) 0.006(2) -0.001(3)
O3 0.040(5) 0.040(3) 0.026(3) 0.003(3) -0.003(3) 0.002(3)
O4 0.045(5) 0.055(4) 0.044(4) 0.007(3) 0.001(4) -0.007(4)
N1 0.020(4) 0.036(4) 0.009(3) 0.001(3) -0.001(3) -0.002(3)
N2 0.024(4) 0.034(4) 0.019(3) 0.002(3) 0.005(3) -0.003(3)
N3 0.026(4) 0.032(4) 0.020(3) 0.000(3) 0.001(3) -0.003(3)
C1 0.023(5) 0.036(4) 0.019(4) -0.002(3) -0.004(4) -0.004(4)
C2 0.032(5) 0.040(5) 0.027(4) -0.006(4) -0.001(5) -0.002(4)
C3 0.028(5) 0.053(5) 0.021(4) -0.015(4) 0.010(4) -0.013(5)
C4 0.019(5) 0.066(6) 0.019(4) -0.010(4) 0.005(4) -0.009(4)
C5 0.028(5) 0.043(5) 0.025(4) 0.002(4) 0.001(4) 0.002(4)
C6 0.011(4) 0.047(5) 0.021(4) -0.010(4) 0.001(3) -0.006(3)
C7 0.013(4) 0.039(5) 0.019(4) -0.001(4) 0.001(3) -0.005(3)
C8 0.015(4) 0.033(4) 0.012(3) -0.001(3) 0.004(3) -0.001(3)
C9 0.014(4) 0.036(4) 0.015(4) -0.001(3) 0.005(3) -0.002(3)
C10 0.011(4) 0.032(5) 0.027(4) -0.003(4) 0.003(3) -0.006(3)
C11 0.027(5) 0.042(5) 0.016(4) 0.000(4) 0.003(4) 0.001(4)
C12 0.042(6) 0.040(5) 0.030(5) -0.002(4) 0.001(5) -0.003(4)
C13 0.030(5) 0.031(4) 0.013(4) -0.002(3) 0.006(3) -0.006(4)
C14 0.022(5) 0.040(5) 0.022(4) -0.001(4) 0.001(4) -0.001(4)
C15 0.034(5) 0.040(5) 0.021(4) 0.001(4) 0.007(4) 0.002(4)
C16 0.043(6) 0.035(4) 0.018(4) -0.002(4) 0.000(4) -0.008(4)
C17 0.026(5) 0.047(5) 0.023(4) 0.009(4) -0.007(4) -0.004(4)
C18 0.018(5) 0.051(5) 0.023(4) -0.001(4) -0.001(4) 0.000(4)
C19 0.037(6) 0.040(5) 0.023(4) -0.002(4) -0.008(4) 0.007(4)
C20 0.040(6) 0.035(4) 0.035(5) -0.007(4) -0.009(5) 0.001(4)
C21 0.030(6) 0.050(6) 0.040(5) -0.008(5) 0.002(5) 0.001(4)
C22 0.033(6) 0.039(5) 0.049(6) -0.001(4) 0.010(5) -0.002(4)
C23 0.034(6) 0.037(5) 0.055(6) 0.002(5) -0.006(5) 0.003(4)
C24 0.031(6) 0.027(4) 0.039(5) -0.005(4) -0.004(4) -0.004(4)
C25 0.050(7) 0.035(5) 0.038(5) -0.005(4) -0.003(5) 0.002(4)
C26 0.061(8) 0.049(6) 0.029(5) 0.005(4) 0.006(5) 0.009(5)
C27 0.053(7) 0.044(5) 0.039(5) 0.002(4) 0.004(6) 0.001(5)
C28 0.038(6) 0.040(5) 0.027(5) 0.001(4) -0.005(4) 0.006(4)
C29 0.046(6) 0.033(5) 0.035(5) -0.005(4) 0.000(5) -0.008(4)
Cu11 0.0261(6) 0.0348(5) 0.0176(4) -0.0031(4) 0.0019(5) 0.0003(5)
O101 0.037(4) 0.039(3) 0.023(3) -0.010(2) -0.002(3) 0.002(3)
O102 0.030(4) 0.029(3) 0.027(3) -0.002(2) 0.009(3) 0.006(3)
O103 0.033(4) 0.037(3) 0.027(3) 0.001(3) 0.005(3) 0.001(3)
O104 0.030(4) 0.042(3) 0.028(3) 0.006(2) -0.004(3) -0.004(3)
N101 0.013(4) 0.039(4) 0.019(3) 0.003(3) 0.002(3) -0.003(3)
N102 0.034(4) 0.031(4) 0.023(4) 0.001(3) 0.006(3) 0.001(3)
N103 0.029(4) 0.031(4) 0.016(3) 0.000(3) 0.005(3) 0.000(3)
C101 0.021(5) 0.054(5) 0.022(4) -0.010(4) 0.003(4) -0.004(4)
C102 0.027(5) 0.060(6) 0.033(5) -0.015(4) -0.001(5) -0.001(5)
C103 0.034(6) 0.077(7) 0.025(4) -0.023(5) 0.009(5) -0.017(6)
C104 0.029(6) 0.090(8) 0.018(4) -0.008(5) 0.000(4) -0.020(5)
C105 0.014(5) 0.072(7) 0.018(4) -0.002(4) -0.001(4) -0.012(4)
C106 0.014(5) 0.054(5) 0.016(4) -0.004(4) 0.005(4) -0.007(4)
C107 0.009(4) 0.051(5) 0.027(5) -0.003(4) 0.002(4) -0.002(4)
C108 0.014(4) 0.035(4) 0.020(4) -0.002(4) 0.002(3) -0.002(3)
C109 0.017(5) 0.046(5) 0.019(4) 0.004(4) 0.002(4) -0.004(4)
C110 0.017(4) 0.035(5) 0.016(4) -0.005(3) 0.004(3) -0.001(3)
C111 0.027(5) 0.045(5) 0.034(5) 0.009(4) 0.003(4) 0.004(4)
C112 0.060(7) 0.027(5) 0.038(5) 0.003(4) 0.004(5) 0.002(5)
C113 0.033(5) 0.026(4) 0.014(4) -0.007(3) 0.003(3) 0.002(4)
C114 0.019(5) 0.046(5) 0.035(5) -0.008(4) 0.001(4) 0.001(4)
C115 0.025(5) 0.046(5) 0.026(4) -0.002(4) -0.009(4) 0.000(5)
C116 0.022(5) 0.041(5) 0.025(4) -0.004(4) 0.007(4) -0.007(4)
C117 0.030(5) 0.044(5) 0.024(4) -0.003(4) 0.003(4) -0.003(4)
C118 0.028(5) 0.038(4) 0.020(4) 0.000(4) 0.002(4) -0.001(4)
C119 0.028(5) 0.036(4) 0.019(4) -0.008(4) 0.001(4) -0.005(4)
C120 0.029(5) 0.030(4) 0.027(4) -0.002(3) 0.004(4) -0.003(4)
C121 0.036(6) 0.040(5) 0.038(5) 0.010(4) 0.001(5) 0.000(4)
C122 0.029(6) 0.046(6) 0.052(6) 0.003(5) 0.009(5) 0.003(4)
C123 0.037(6) 0.038(5) 0.052(6) 0.006(5) -0.014(5) 0.001(4)
C124 0.043(6) 0.028(4) 0.033(5) 0.002(4) -0.005(4) -0.010(4)
C125 0.071(8) 0.035(5) 0.030(5) 0.005(4) -0.004(6) -0.001(5)
C126 0.097(10) 0.043(6) 0.021(5) 0.003(4) 0.008(6) -0.013(6)
C127 0.073(8) 0.047(6) 0.030(5) -0.005(4) 0.013(5) 0.002(5)
C128 0.062(7) 0.033(5) 0.024(5) -0.004(4) 0.012(5) 0.004(4)
C129 0.043(6) 0.026(4) 0.028(4) -0.004(4) -0.005(4) -0.005(4)
N201 0.053(5) 0.073(6) 0.042(5) 0.004(4) -0.009(4) 0.007(4)
C201 0.065(8) 0.101(9) 0.074(7) -0.008(6) -0.004(6) -0.001(7)
C202 0.081(10) 0.116(11) 0.052(7) -0.012(6) -0.009(7) 0.016(8)
C203 0.172(13) 0.066(7) 0.065(8) 0.005(6) -0.049(9) -0.019(7)
C204 0.062(8) 0.061(7) 0.067(7) -0.008(6) -0.005(6) -0.009(6)
C205 0.082(7) 0.088(9) 0.082(9) -0.009(7) -0.016(6) 0.019(6)
C206 0.075(9) 0.109(10) 0.052(7) -0.005(7) -0.010(7) 0.026(7)
Cl31 0.0417(15) 0.0395(12) 0.0356(13) -0.0031(10) -0.0037(11) -0.0043(10)
O301 0.123(9) 0.042(5) 0.145(10) 0.012(6) 0.021(8) -0.011(5)
O302 0.060(6) 0.168(10) 0.060(6) -0.007(6) -0.025(5) 0.038(6)
O303 0.089(7) 0.060(5) 0.083(6) -0.031(5) -0.008(5) -0.002(4)
O304 0.029(4) 0.147(8) 0.063(6) -0.026(5) 0.006(5) -0.009(5)
O401 0.170(13) 0.049(5) 0.095(8) -0.007(5) -0.020(8) 0.017(6)

loop_
_atom_type_symbol
_atom_type_description
_atom_type_scat_dispersion_real
_atom_type_scat_dispersion_imag
_atom_type_scat_source
C C 0.0033 0.0016 'International Tables Vol C Tables 4.2.6.8 and 6.1.1.4'
H H 0.0000 0.0000 'International Tables Vol C Tables 4.2.6.8 and 6.1.1.4'
Cl Cl 0.1484 0.1585 'International Tables Vol C Tables 4.2.6.8 and 6.1.1.4'
Cu Cu 0.3201 1.2651 'International Tables Vol C Tables 4.2.6.8 and 6.1.1.4'
N N 0.0061 0.0033 'International Tables Vol C Tables 4.2.6.8 and 6.1.1.4'
O O 0.0106 0.0060 'International Tables Vol C Tables 4.2.6.8 and 6.1.1.4'

loop_
_geom_angle_atom_site_label_1
_geom_angle_atom_site_label_2
_geom_angle_atom_site_label_3
_geom_angle
O1 Cu1 O2 174.9(3)
O1 Cu1 O3 92.1(2)
O1 Cu1 N1 93.9(2)
O1 Cu1 C19 93.7(3)
O2 Cu1 C19 89.1(3)
O3 Cu1 O2 88.2(2)
O3 Cu1 C19 30.3(3)
N1 Cu1 O2 85.8(2)
N1 Cu1 O3 174.0(3)
N1 Cu1 C19 149.8(3)
C1 O1 Cu1 126.1(5)
C10 O2 Cu1 106.6(5)
C19 O3 Cu1 99.1(5)
C7 N1 Cu1 126.2(6)
C7 N1 C8 124.3(7)
C8 N1 Cu1 109.5(5)
N3 N2 C12 122.6(7)
C9 N2 N3 107.3(6)
C9 N2 C12 127.5(7)
N2 N3 C13 121.1(6)
C10 N3 N2 110.5(6)
C10 N3 C13 127.9(7)
O1 C1 C2 117.1(7)
O1 C1 C6 124.8(7)
C6 C1 C2 118.1(7)
C1 C2 H2 119.4
C3 C2 C1 121.2(8)
C3 C2 H2 119.4
C2 C3 H3 119.8
C4 C3 C2 120.3(8)
C4 C3 H3 119.8
C3 C4 H4 119.9
C5 C4 C3 120.2(8)
C5 C4 H4 119.9
C4 C5 H5 119.3
C4 C5 C6 121.3(9)
C6 C5 H5 119.3
C1 C6 C5 118.8(7)
C1 C6 C7 125.1(7)
C7 C6 C5 116.1(8)
N1 C7 C6 123.8(8)
N1 C7 H7 118.1
C6 C7 H7 118.1
N1 C8 C10 112.2(7)
C9 C8 N1 138.3(7)
C9 C8 C10 109.5(7)
N2 C9 C11 120.9(7)
C8 C9 N2 107.5(7)
C8 C9 C11 131.6(7)
O2 C10 N3 129.3(8)
O2 C10 C8 125.6(7)
N3 C10 C8 105.0(7)
C9 C11 H11A 109.5
C9 C11 H11B 109.5
C9 C11 H11C 109.5
H11A C11 H11B 109.5
H11A C11 H11C 109.5
H11B C11 H11C 109.5
N2 C12 H12A 109.5
N2 C12 H12B 109.5
N2 C12 H12C 109.5
H12A C12 H12B 109.5
H12A C12 H12C 109.5
H12B C12 H12C 109.5
C14 C13 N3 118.7(8)
C18 C13 N3 119.0(7)
C18 C13 C14 122.3(7)
C13 C14 H14 120.7
C15 C14 C13 118.6(8)
C15 C14 H14 120.7
C14 C15 H15 119.6
C14 C15 C16 120.9(8)
C16 C15 H15 119.6
C15 C16 H16 119.8
C15 C16 C17 120.4(8)
C17 C16 H16 119.8
C16 C17 H17 120.7
C16 C17 C18 118.6(8)
C18 C17 H17 120.7
C13 C18 C17 119.2(8)
C13 C18 H18 120.4
C17 C18 H18 120.4
O3 C19 Cu1 50.7(4)
O3 C19 C20 118.2(9)
O4 C19 Cu1 75.0(5)
O4 C19 O3 125.1(8)
O4 C19 C20 116.7(9)
C20 C19 Cu1 167.2(7)
C21 C20 C19 118.0(9)
C21 C20 C29 119.4(9)
C29 C20 C19 122.4(9)
C20 C21 H21 118.7
C20 C21 C22 122.5(9)
C22 C21 H21 118.7
C21 C22 H22 120.9
C23 C22 C21 118.2(9)
C23 C22 H22 120.9
C22 C23 H23 118.6
C22 C23 C24 122.9(10)
C24 C23 H23 118.6
C23 C24 C29 117.5(9)
C25 C24 C23 123.3(9)
C25 C24 C29 119.2(9)
C24 C25 H25 118.3
C26 C25 C24 123.4(10)
C26 C25 H25 118.3
C25 C26 H26 120.9
C25 C26 C27 118.2(10)
C27 C26 H26 120.9
C26 C27 H27 118.2
C28 C27 C26 123.5(11)
C28 C27 H27 118.2
C27 C28 H28 119.7
C27 C28 C29 120.5(9)
C29 C28 H28 119.7
C20 C29 C24 119.3(9)
C20 C29 C28 125.4(9)
C28 C29 C24 115.2(8)
O101 Cu11 O102 172.9(3)
O101 Cu11 O103 90.5(2)
O101 Cu11 N101 93.4(3)
O101 Cu11 C119 91.1(3)
O102 Cu11 C119 92.9(2)
O103 Cu11 O102 90.1(2)
O103 Cu11 C119 29.7(3)
N101 Cu11 O102 86.0(2)
N101 Cu11 O103 176.0(3)
N101 Cu11 C119 149.4(3)
C101 O101 Cu11 127.2(5)
C110 O102 Cu11 106.2(5)
C119 O103 Cu11 100.6(5)
C107 N101 Cu11 126.0(6)
C107 N101 C108 124.4(8)
C108 N101 Cu11 109.7(5)
N103 N102 C112 120.3(7)
C109 N102 N103 109.0(6)
C109 N102 C112 129.5(7)
N102 N103 C113 122.6(6)
C110 N103 N102 107.7(6)
C110 N103 C113 128.5(7)
O101 C101 C102 118.3(8)
O101 C101 C106 123.9(7)
C106 C101 C102 117.8(8)
C101 C102 H102 119.8
C103 C102 C101 120.5(9)
C103 C102 H102 119.8
C102 C103 H103 119.3
C104 C103 C102 121.3(9)
C104 C103 H103 119.3
C103 C104 H104 119.5
C105 C104 C103 121.0(9)
C105 C104 H104 119.5
C104 C105 H105 120.1
C104 C105 C106 119.8(10)
C106 C105 H105 120.1
C101 C106 C105 119.7(8)
C101 C106 C107 125.2(8)
C105 C106 C107 115.0(8)
N101 C107 C106 123.9(9)
N101 C107 H107 118.0
C106 C107 H107 118.0
N101 C108 C110 112.6(7)
C109 C108 N101 139.7(8)
C109 C108 C110 107.7(7)
N102 C109 C108 107.6(7)
N102 C109 C111 120.8(8)
C108 C109 C111 131.6(8)
O102 C110 N103 126.7(7)
O102 C110 C108 125.5(7)
N103 C110 C108 107.8(7)
C109 C111 H11D 109.5
C109 C111 H11E 109.5
C109 C111 H11F 109.5
H11D C111 H11E 109.5
H11D C111 H11F 109.5
H11E C111 H11F 109.5
N102 C112 H11G 109.5
N102 C112 H11H 109.5
N102 C112 H11I 109.5
H11G C112 H11H 109.5
H11G C112 H11I 109.5
H11H C112 H11I 109.5
C114 C113 N103 118.6(7)
C118 C113 N103 119.6(7)
C118 C113 C114 121.8(7)
C113 C114 H114 121.4
C113 C114 C115 117.2(8)
C115 C114 H114 121.4
C114 C115 H115 119.1
C116 C115 C114 121.7(9)
C116 C115 H115 119.1
C115 C116 H116 119.8
C115 C116 C117 120.4(8)
C117 C116 H116 119.8
C116 C117 H117 120.2
C116 C117 C118 119.6(8)
C118 C117 H117 120.2
C113 C118 C117 119.3(8)
C113 C118 H118 120.4
C117 C118 H118 120.4
O103 C119 Cu11 49.7(4)
O103 C119 C120 119.6(8)
O104 C119 Cu11 72.5(5)
O104 C119 O103 122.1(8)
O104 C119 C120 118.3(8)
C120 C119 Cu11 169.2(7)
C121 C120 C119 117.4(8)
C121 C120 C129 119.4(8)
C129 C120 C119 123.1(8)
C120 C121 H121 118.7
C120 C121 C122 122.5(9)
C122 C121 H121 118.7
C121 C122 H122 120.6
C123 C122 C121 118.9(9)
C123 C122 H122 120.6
C122 C123 H123 119.1
C122 C123 C124 121.7(9)
C124 C123 H123 119.1
C123 C124 C129 119.1(8)
C125 C124 C123 122.3(9)
C125 C124 C129 118.6(10)
C124 C125 H125 118.8
C126 C125 C124 122.4(10)
C126 C125 H125 118.8
C125 C126 H126 120.2
C125 C126 C127 119.5(9)
C127 C126 H126 120.2
C126 C127 H127 120.4
C128 C127 C126 119.2(10)
C128 C127 H127 120.4
C127 C128 H128 119.2
C127 C128 C129 121.6(10)
C129 C128 H128 119.2
C124 C129 C120 118.2(8)
C128 C129 C120 123.2(8)
C128 C129 C124 118.5(8)
C201 N201 H201 104.8
C203 N201 H201 104.8
C203 N201 C201 109.4(12)
C203 N201 C205 124.1(11)
C205 N201 H201 104.8
C205 N201 C201 107.1(10)
N201 C201 H20A 108.6
N201 C201 H20B 108.6
H20A C201 H20B 107.6
C202 C201 N201 114.6(13)
C202 C201 H20A 108.6
C202 C201 H20B 108.6
C201 C202 H20C 109.5
C201 C202 H20D 109.5
C201 C202 H20E 109.5
H20C C202 H20D 109.5
H20C C202 H20E 109.5
H20D C202 H20E 109.5
N201 C203 H20F 107.0
N201 C203 H20G 107.0
N201 C203 C204 121.4(12)
H20F C203 H20G 106.7
C204 C203 H20F 107.0
C204 C203 H20G 107.0
C203 C204 H20H 109.5
C203 C204 H20I 109.5
C203 C204 H20J 109.5
H20H C204 H20I 109.5
H20H C204 H20J 109.5
H20I C204 H20J 109.5
N201 C205 H20K 109.6
N201 C205 H20L 109.6
N201 C205 C206 110.3(11)
H20K C205 H20L 108.1
C206 C205 H20K 109.6
C206 C205 H20L 109.6
C205 C206 H20M 109.5
C205 C206 H20N 109.5
C205 C206 H20O 109.5
H20M C206 H20N 109.5
H20M C206 H20O 109.5
H20N C206 H20O 109.5
O301 Cl31 O302 109.9(7)
O301 Cl31 O303 112.5(7)
O301 Cl31 O304 109.8(7)
O302 Cl31 O303 108.3(6)
O302 Cl31 O304 108.1(6)
O303 Cl31 O304 108.1(6)
H40A O401 H40B 109.5

loop_
_geom_bond_atom_site_label_1
_geom_bond_atom_site_label_2
_geom_bond_distance
Cu1 O1 1.906(6)
Cu1 O2 2.019(5)
Cu1 O3 1.972(6)
Cu1 N1 1.962(6)
Cu1 C19 2.518(9)
O1 C1 1.334(9)
O2 C10 1.257(10)
O3 C19 1.285(11)
O4 C19 1.239(11)
N1 C7 1.311(10)
N1 C8 1.419(10)
N2 N3 1.385(9)
N2 C9 1.381(10)
N2 C12 1.435(11)
N3 C10 1.347(10)
N3 C13 1.457(10)
C1 C2 1.412(11)
C1 C6 1.410(12)
C2 H2 0.9500
C2 C3 1.387(12)
C3 H3 0.9500
C3 C4 1.383(13)
C4 H4 0.9500
C4 C5 1.354(12)
C5 H5 0.9500
C5 C6 1.430(11)
C6 C7 1.418(11)
C7 H7 0.9500
C8 C9 1.353(11)
C8 C10 1.427(11)
C9 C11 1.485(11)
C11 H11A 0.9800
C11 H11B 0.9800
C11 H11C 0.9800
C12 H12A 0.9800
C12 H12B 0.9800
C12 H12C 0.9800
C13 C14 1.388(12)
C13 C18 1.363(12)
C14 H14 0.9500
C14 C15 1.375(11)
C15 H15 0.9500
C15 C16 1.379(13)
C16 H16 0.9500
C16 C17 1.401(13)
C17 H17 0.9500
C17 C18 1.412(11)
C18 H18 0.9500
C19 C20 1.523(12)
C20 C21 1.376(14)
C20 C29 1.413(13)
C21 H21 0.9500
C21 C22 1.402(14)
C22 H22 0.9500
C22 C23 1.377(14)
C23 H23 0.9500
C23 C24 1.402(14)
C24 C25 1.398(13)
C24 C29 1.454(13)
C25 H25 0.9500
C25 C26 1.337(15)
C26 H26 0.9500
C26 C27 1.370(14)
C27 H27 0.9500
C27 C28 1.355(13)
C28 H28 0.9500
C28 C29 1.442(13)
Cu11 O101 1.911(5)
Cu11 O102 1.999(5)
Cu11 O103 1.973(6)
Cu11 N101 1.970(7)
Cu11 C119 2.543(9)
O101 C101 1.317(10)
O102 C110 1.276(10)
O103 C119 1.283(10)
O104 C119 1.249(10)
N101 C107 1.294(10)
N101 C108 1.390(10)
N102 N103 1.400(10)
N102 C109 1.369(11)
N102 C112 1.445(11)
N103 C110 1.353(10)
N103 C113 1.440(9)
C101 C102 1.423(12)
C101 C106 1.406(13)
C102 H102 0.9500
C102 C103 1.375(13)
C103 H103 0.9500
C103 C104 1.366(15)
C104 H104 0.9500
C104 C105 1.360(13)
C105 H105 0.9500
C105 C106 1.436(11)
C106 C107 1.440(12)
C107 H107 0.9500
C108 C109 1.374(12)
C108 C110 1.422(11)
C109 C111 1.498(12)
C111 H11D 0.9800
C111 H11E 0.9800
C111 H11F 0.9800
C112 H11G 0.9800
C112 H11H 0.9800
C112 H11I 0.9800
C113 C114 1.383(12)
C113 C118 1.379(12)
C114 H114 0.9500
C114 C115 1.393(12)
C115 H115 0.9500
C115 C116 1.358(13)
C116 H116 0.9500
C116 C117 1.376(12)
C117 H117 0.9500
C117 C118 1.387(11)
C118 H118 0.9500
C119 C120 1.488(12)
C120 C121 1.372(13)
C120 C129 1.450(12)
C121 H121 0.9500
C121 C122 1.402(13)
C122 H122 0.9500
C122 C123 1.379(14)
C123 H123 0.9500
C123 C124 1.417(14)
C124 C125 1.416(13)
C124 C129 1.430(13)
C125 H125 0.9500
C125 C126 1.337(17)
C126 H126 0.9500
C126 C127 1.453(16)
C127 H127 0.9500
C127 C128 1.372(13)
C128 H128 0.9500
C128 C129 1.409(13)
N201 H201 1.0000
N201 C201 1.583(17)
N201 C203 1.417(16)
N201 C205 1.492(17)
C201 H20A 0.9900
C201 H20B 0.9900
C201 C202 1.400(19)
C202 H20C 0.9800
C202 H20D 0.9800
C202 H20E 0.9800
C203 H20F 0.9900
C203 H20G 0.9900
C203 C204 1.419(18)
C204 H20H 0.9800
C204 H20I 0.9800
C204 H20J 0.9800
C205 H20K 0.9900
C205 H20L 0.9900
C205 C206 1.58(2)
C206 H20M 0.9800
C206 H20N 0.9800
C206 H20O 0.9800
Cl31 O301 1.365(9)
Cl31 O302 1.423(9)
Cl31 O303 1.430(8)
Cl31 O304 1.452(8)
O401 H40A 0.8495
O401 H40B 0.8503

loop_
_geom_torsion_atom_site_label_1
_geom_torsion_atom_site_label_2
_geom_torsion_atom_site_label_3
_geom_torsion_atom_site_label_4
_geom_torsion
Cu1 O1 C1 C2 -175.9(7)
Cu1 O1 C1 C6 1.1(14)
Cu1 O2 C10 N3 179.5(7)
Cu1 O2 C10 C8 -3.7(9)
Cu1 O3 C19 O4 9.3(10)
Cu1 O3 C19 C20 -172.5(6)
Cu1 N1 C7 C6 1.5(12)
Cu1 N1 C8 C9 -177.6(9)
Cu1 N1 C8 C10 3.2(8)
Cu1 C19 C20 C21 -177(2)
Cu1 C19 C20 C29 7(3)
O1 C1 C2 C3 179.3(9)
O1 C1 C6 C5 -179.9(9)
O1 C1 C6 C7 1.2(15)
O3 C19 C20 C21 -150.0(9)
O3 C19 C20 C29 34.4(12)
O4 C19 C20 C21 28.3(12)
O4 C19 C20 C29 -147.3(9)
N1 C8 C9 N2 -175.8(9)
N1 C8 C9 C11 5.3(17)
N1 C8 C10 O2 0.5(11)
N1 C8 C10 N3 177.9(6)
N2 N3 C10 O2 176.4(8)
N2 N3 C10 C8 -1.0(9)
N2 N3 C13 C14 -56.1(11)
N2 N3 C13 C18 125.3(9)
N3 N2 C9 C8 -3.8(9)
N3 N2 C9 C11 175.2(7)
N3 C13 C14 C15 178.5(8)
N3 C13 C18 C17 179.9(8)
C1 C2 C3 C4 -1.4(15)
C1 C6 C7 N1 -2.6(13)
C2 C1 C6 C5 -2.9(13)
C2 C1 C6 C7 178.2(8)
C2 C3 C4 C5 1.6(14)
C3 C4 C5 C6 -2.5(14)
C4 C5 C6 C1 3.2(13)
C4 C5 C6 C7 -177.8(8)
C5 C6 C7 N1 178.5(8)
C6 C1 C2 C3 2.1(14)
C7 N1 C8 C9 3.1(15)
C7 N1 C8 C10 -176.1(7)
C8 N1 C7 C6 -179.4(7)
C9 N2 N3 C10 3.0(9)
C9 N2 N3 C13 175.7(7)
C9 C8 C10 O2 -178.9(8)
C9 C8 C10 N3 -1.5(9)
C10 N3 C13 C14 115.3(9)
C10 N3 C13 C18 -63.4(11)
C10 C8 C9 N2 3.3(9)
C10 C8 C9 C11 -175.6(8)
C12 N2 N3 C10 166.0(8)
C12 N2 N3 C13 -21.2(12)
C12 N2 C9 C8 -165.8(8)
C12 N2 C9 C11 13.3(13)
C13 N3 C10 O2 4.2(14)
C13 N3 C10 C8 -173.1(8)
C13 C14 C15 C16 2.2(13)
C14 C13 C18 C17 1.3(13)
C14 C15 C16 C17 0.0(13)
C15 C16 C17 C18 -1.6(13)
C16 C17 C18 C13 1.0(13)
C18 C13 C14 C15 -2.9(13)
C19 C20 C21 C22 -174.6(8)
C19 C20 C29 C24 171.3(8)
C19 C20 C29 C28 -5.0(14)
C20 C21 C22 C23 1.5(14)
C21 C20 C29 C24 -4.2(12)
C21 C20 C29 C28 179.4(9)
C21 C22 C23 C24 -0.9(14)
C22 C23 C24 C25 -179.6(9)
C22 C23 C24 C29 -2.2(13)
C23 C24 C25 C26 177.3(10)
C23 C24 C29 C20 4.7(12)
C23 C24 C29 C28 -178.6(8)
C24 C25 C26 C27 1.2(15)
C25 C24 C29 C20 -177.8(8)
C25 C24 C29 C28 -1.1(12)
C25 C26 C27 C28 -1.3(16)
C26 C27 C28 C29 0.2(15)
C27 C28 C29 C20 177.5(9)
C27 C28 C29 C24 1.0(13)
C29 C20 C21 C22 1.1(14)
C29 C24 C25 C26 0.0(14)
Cu11 O101 C101 C102 175.4(7)
Cu11 O101 C101 C106 -7.3(14)
Cu11 O102 C110 N103 -179.2(7)
Cu11 O102 C110 C108 2.6(10)
Cu11 O103 C119 O104 -5.1(9)
Cu11 O103 C119 C120 178.1(6)
Cu11 N101 C107 C106 -0.1(12)
Cu11 N101 C108 C109 177.6(10)
Cu11 N101 C108 C110 -1.0(8)
Cu11 C119 C120 C121 149(3)
Cu11 C119 C120 C129 -34(3)
O101 C101 C102 C103 179.7(10)
O101 C101 C106 C105 -179.0(8)
O101 C101 C106 C107 1.9(15)
O103 C119 C120 C121 141.8(9)
O103 C119 C120 C129 -41.7(11)
O104 C119 C120 C121 -35.0(11)
O104 C119 C120 C129 141.4(8)
N101 C108 C109 N102 177.9(10)
N101 C108 C109 C111 -2.7(18)
N101 C108 C110 O102 -1.2(12)
N101 C108 C110 N103 -179.7(7)
N102 N103 C110 O102 -177.1(8)
N102 N103 C110 C108 1.4(9)
N102 N103 C113 C114 -113.9(9)
N102 N103 C113 C118 66.7(11)
N103 N102 C109 C108 4.3(10)
N103 N102 C109 C111 -175.1(8)
N103 C113 C114 C115 -178.4(7)
N103 C113 C118 C117 179.9(8)
C101 C102 C103 C104 -1.4(16)
C101 C106 C107 N101 1.9(14)
C102 C101 C106 C105 -1.6(13)
C102 C101 C106 C107 179.3(8)
C102 C103 C104 C105 -0.1(17)
C103 C104 C105 C106 0.6(14)
C104 C105 C106 C101 0.2(13)
C104 C105 C106 C107 179.5(8)
C105 C106 C107 N101 -177.2(8)
C106 C101 C102 C103 2.1(14)
C107 N101 C108 C109 -4.3(16)
C107 N101 C108 C110 177.1(8)
C108 N101 C107 C106 -177.9(7)
C109 N102 N103 C110 -3.6(9)
C109 N102 N103 C113 -172.3(8)
C109 C108 C110 O102 179.7(8)
C109 C108 C110 N103 1.2(9)
C110 N103 C113 C114 79.9(11)
C110 N103 C113 C118 -99.5(10)
C110 C108 C109 N102 -3.4(10)
C110 C108 C109 C111 176.0(9)
C112 N102 N103 C110 -172.4(8)
C112 N102 N103 C113 18.9(12)
C112 N102 C109 C108 171.8(9)
C112 N102 C109 C111 -7.7(15)
C113 N103 C110 O102 -9.3(14)
C113 N103 C110 C108 169.2(8)
C113 C114 C115 C116 -2.0(13)
C114 C113 C118 C117 0.6(13)
C114 C115 C116 C117 1.5(14)
C115 C116 C117 C118 0.1(14)
C116 C117 C118 C113 -1.1(13)
C118 C113 C114 C115 0.9(13)
C119 C120 C121 C122 178.4(9)
C119 C120 C129 C124 -175.3(8)
C119 C120 C129 C128 1.3(13)
C120 C121 C122 C123 -2.6(15)
C121 C120 C129 C124 1.1(12)
C121 C120 C129 C128 177.7(9)
C121 C122 C123 C124 0.3(15)
C122 C123 C124 C125 -177.0(9)
C122 C123 C124 C129 2.6(14)
C123 C124 C125 C126 -179.2(10)
C123 C124 C129 C120 -3.2(12)
C123 C124 C129 C128 -180.0(8)
C124 C125 C126 C127 -0.5(16)
C125 C124 C129 C120 176.4(8)
C125 C124 C129 C128 -0.4(12)
C125 C126 C127 C128 -1.1(16)
C126 C127 C128 C129 1.9(15)
C127 C128 C129 C120 -177.8(9)
C127 C128 C129 C124 -1.2(14)
C129 C120 C121 C122 1.8(14)
C129 C124 C125 C126 1.2(14)
C201 N201 C203 C204 80.3(18)
C201 N201 C205 C206 -160.2(12)
C203 N201 C201 C202 82.4(15)
C203 N201 C205 C206 70.9(17)
C205 N201 C201 C202 -54.6(16)
C205 N201 C203 C204 -151.7(15)

loop_
_twin_individual_id
_twin_individual_mass_fraction_refined
1 0.96(2)
2 0.04(2)
